data_7042209
loop_
_publ_author_name
'Treadwell, LaRico J.'
'Boyle, Timothy J.'
'Phelan, W. Adam'
'Parkes, Marie V.'
'Young, David P.'

_publ_section_title
;
 Synthesis and characterization of a series of nickel(II) alkoxide
 precursors and their utility for Ni(0) nanoparticle production
;
_journal_name_full 'Dalton Trans.'
_journal_paper_doi 10.1039/C6DT04083G
_journal_year 2017
_chemical_formula_sum 'C35 H41 N3 Ni O2'
_chemical_formula_weight 594.42
_chemical_name_common NioMP2Py
_space_group_crystal_system monoclinic
_space_group_IT_number 15
_space_group_name_Hall '-C 2yc'
_space_group_name_H-M_alt 'C 1 2/c 1'
_symmetry_space_group_name_Hall '-C 2yc'
_symmetry_space_group_name_H-M 'C 1 2/c 1'
_atom_sites_solution_hydrogens geom
_audit_update_record
;
2016-10-19 deposited with the CCDC.
2017-02-22 downloaded from the CCDC.
;
_cell_angle_alpha 90
_cell_angle_beta 98.808(7)
_cell_angle_gamma 90
_cell_formula_units_Z 4
_cell_length_a 12.6799(16)
_cell_length_b 13.4323(16)
_cell_length_c 19.632(2)
_cell_measurement_reflns_used 2542
_cell_measurement_temperature 100.(2)
_cell_measurement_theta_max 25.0563
_cell_measurement_theta_min 2.2221
_cell_volume 3304.3(7)
_computing_cell_refinement 'Bruker SAINT'
_computing_data_collection 'Bruker APEX2'
_computing_data_reduction 'Bruker SAINT'
_computing_molecular_graphics 'Bruker SHELXTL'
_computing_publication_material 'Bruker SHELXTL'
_computing_structure_refinement 'SHELXL-2014/7 (Sheldrick, 2014)'
_computing_structure_solution 'Bruker XT Intrinsic Solution Method'
_diffrn_ambient_temperature 100.(2)
_diffrn_detector_area_resol_mean 8.3333
_diffrn_measured_fraction_theta_full 0.997
_diffrn_measured_fraction_theta_max 0.997
_diffrn_measurement_device_type 'Bruker APEX II CCD '
_diffrn_measurement_method '\f and \w scans'
_diffrn_radiation_monochromator graphite
_diffrn_radiation_type 'Mo K\a'
_diffrn_radiation_wavelength 0.71073
_diffrn_reflns_av_R_equivalents 0.2496
_diffrn_reflns_av_unetI/netI 0.2197
_diffrn_reflns_limit_h_max 15
_diffrn_reflns_limit_h_min -15
_diffrn_reflns_limit_k_max 16
_diffrn_reflns_limit_k_min -9
_diffrn_reflns_limit_l_max 23
_diffrn_reflns_limit_l_min -23
_diffrn_reflns_number 18004
_diffrn_reflns_theta_full 25.28
_diffrn_reflns_theta_max 25.28
_diffrn_reflns_theta_min 2.10
_diffrn_source 'fine-focus tube'
_exptl_absorpt_coefficient_mu 0.620
_exptl_absorpt_correction_T_max 0.75
_exptl_absorpt_correction_T_min 0.50
_exptl_absorpt_correction_type multi-scan
_exptl_absorpt_process_details 'SADABS V2014/5 (Bruker AXS Inc.)'
_exptl_crystal_colour green
_exptl_crystal_density_diffrn 1.195
_exptl_crystal_density_method 'not measured'
_exptl_crystal_description rod
_exptl_crystal_F_000 1264
_exptl_crystal_size_max 0.284
_exptl_crystal_size_mid 0.170
_exptl_crystal_size_min 0.132
_refine_diff_density_max 0.697
_refine_diff_density_min -0.781
_refine_ls_extinction_method none
_refine_ls_goodness_of_fit_ref 0.932
_refine_ls_hydrogen_treatment constr
_refine_ls_matrix_type full
_refine_ls_number_parameters 190
_refine_ls_number_reflns 2984
_refine_ls_number_restraints 0
_refine_ls_restrained_S_all 0.932
_refine_ls_R_factor_all 0.2131
_refine_ls_R_factor_gt 0.0769
_refine_ls_shift/su_max 0.000
_refine_ls_shift/su_mean 0.000
_refine_ls_structure_factor_coef Fsqd
_refine_ls_weighting_details 'w=1/[\s^2^(Fo^2^)+(0.0961P)^2^] where P=(Fo^2^+2Fc^2^)/3'
_refine_ls_weighting_scheme calc
_refine_ls_wR_factor_gt 0.1622
_refine_ls_wR_factor_ref 0.2204
_reflns_number_gt 1254
_reflns_number_total 2984
_reflns_threshold_expression 'I > 2\s(I)'
_cod_data_source_file c6dt04083g2.cif
_cod_data_source_block I
_cod_database_code 7042209

loop_
_space_group_symop_operation_xyz
'x, y, z'
'-x, y, -z+1/2'
'x+1/2, y+1/2, z'
'-x+1/2, y+1/2, -z+1/2'
'-x, -y, -z'
'x, -y, z-1/2'
'-x+1/2, -y+1/2, -z'
'x+1/2, -y+1/2, z-1/2'

loop_
_atom_site_type_symbol
_atom_site_label
_atom_site_fract_x
_atom_site_fract_y
_atom_site_fract_z
_atom_site_U_iso_or_equiv
_atom_site_adp_type
_atom_site_calc_flag
_atom_site_refinement_flags_adp
_atom_site_refinement_flags_occupancy
_atom_site_refinement_flags_posn
_atom_site_occupancy
Ni Ni1 0.5 0.43109(10) 0.75 0.0344(5) Uani d T P S 1
O O1 0.6437(3) 0.4298(3) 0.80378(19) 0.0300(11) Uani d . . . 1
N N1 0.5696(4) 0.4491(4) 0.6608(2) 0.0331(15) Uani d . . . 1
N N2 0.5 0.2800(6) 0.75 0.032(2) Uani d T P S 1
C C1 0.6984(6) 0.4978(5) 0.8433(3) 0.0325(18) Uani d . . . 1
C C2 0.6631(6) 0.5961(5) 0.8461(3) 0.0381(19) Uani d . . . 1
H H2 0.5967 0.6141 0.8197 0.046 Uiso calc . . R 1
C C3 0.7211(6) 0.6678(6) 0.8858(3) 0.041(2) Uani d . . . 1
H H3 0.6946 0.7338 0.887 0.049 Uiso calc . . R 1
C C4 0.8179(6) 0.6424(6) 0.9238(4) 0.0413(19) Uani d . . . 1
H H4 0.8596 0.6916 0.9503 0.05 Uiso calc . . R 1
C C5 0.8543(6) 0.5464(6) 0.9233(3) 0.043(2) Uani d . . . 1
H H5 0.9204 0.5308 0.9509 0.051 Uiso calc . . R 1
C C6 0.7994(6) 0.4704(5) 0.8845(3) 0.0361(18) Uani d . . . 1
C C7 0.8401(6) 0.3642(6) 0.8847(3) 0.0385(19) Uani d . . . 1
C C8 0.9466(6) 0.3513(6) 0.9336(4) 0.071(3) Uani d . . . 1
H H8A 1.0008 0.3944 0.9185 0.107 Uiso calc . . GR 1
H H8B 0.9697 0.2817 0.9328 0.107 Uiso calc . . GR 1
H H8C 0.9368 0.3695 0.9806 0.107 Uiso calc . . GR 1
C C9 0.8636(6) 0.3358(6) 0.8120(4) 0.052(2) Uani d . . . 1
H H9A 0.802 0.3529 0.7774 0.078 Uiso calc . . GR 1
H H9B 0.8772 0.264 0.8102 0.078 Uiso calc . . GR 1
H H9C 0.9265 0.3723 0.8022 0.078 Uiso calc . . GR 1
C C10 0.7601(6) 0.2921(6) 0.9060(3) 0.051(2) Uani d . . . 1
H H10A 0.7419 0.312 0.9508 0.076 Uiso calc . . GR 1
H H10B 0.7908 0.225 0.9095 0.076 Uiso calc . . GR 1
H H10C 0.6955 0.2923 0.8715 0.076 Uiso calc . . GR 1
C C11 0.6624(6) 0.4949(6) 0.6616(4) 0.041(2) Uani d . . . 1
H H11 0.6956 0.5243 0.7034 0.049 Uiso calc . . R 1
C C12 0.7129(7) 0.5016(6) 0.6039(4) 0.052(2) Uani d . . . 1
H H12 0.7788 0.5359 0.6061 0.062 Uiso calc . . R 1
C C13 0.6658(8) 0.4579(6) 0.5436(4) 0.057(3) Uani d . . . 1
H H13 0.699 0.4608 0.5034 0.068 Uiso calc . . R 1
C C14 0.5705(7) 0.4102(6) 0.5426(3) 0.052(2) Uani d . . . 1
H H14 0.5363 0.3798 0.5013 0.063 Uiso calc . . R 1
C C15 0.5240(6) 0.4061(5) 0.6019(3) 0.042(2) Uani d . . . 1
H H15 0.4581 0.3721 0.6008 0.051 Uiso calc . . R 1
C C16 0.4172(5) 0.2295(5) 0.7662(3) 0.0314(17) Uani d . . . 1
H H16 0.3578 0.2656 0.7775 0.038 Uiso calc . . R 1
C C17 0.4137(6) 0.1273(6) 0.7673(3) 0.043(2) Uani d . . . 1
H H17 0.3539 0.0929 0.7796 0.052 Uiso calc . . R 1
C C18 0.5 0.0766(9) 0.75 0.051(3) Uani d T P S 1
H H18 0.5 0.0058 0.75 0.062 Uiso calc T P RS 1

loop_
_atom_site_aniso_label
_atom_site_aniso_U_11
_atom_site_aniso_U_22
_atom_site_aniso_U_33
_atom_site_aniso_U_12
_atom_site_aniso_U_13
_atom_site_aniso_U_23
Ni1 0.0428(9) 0.0499(9) 0.0108(7) 0 0.0055(6) 0
O1 0.038(3) 0.038(3) 0.013(2) -0.005(2) 0.000(2) 0.000(2)
N1 0.036(4) 0.049(4) 0.015(3) 0.003(3) 0.005(3) 0.002(3)
N2 0.029(5) 0.063(6) 0.005(4) 0 0.008(3) 0
C1 0.047(5) 0.040(4) 0.013(4) -0.009(4) 0.015(3) 0.002(3)
C2 0.047(5) 0.048(5) 0.019(4) 0.002(4) 0.006(3) 0.001(4)
C3 0.059(6) 0.041(5) 0.026(4) -0.004(4) 0.019(4) 0.007(4)
C4 0.043(5) 0.051(5) 0.031(4) -0.012(4) 0.009(4) -0.001(4)
C5 0.049(5) 0.053(5) 0.023(4) -0.008(4) -0.001(4) 0.001(4)
C6 0.051(5) 0.041(5) 0.014(4) -0.007(4) 0.000(3) 0.002(3)
C7 0.049(5) 0.044(5) 0.019(4) -0.001(4) -0.008(3) 0.003(4)
C8 0.081(7) 0.057(6) 0.061(6) 0.007(5) -0.036(5) 0.007(5)
C9 0.050(5) 0.060(6) 0.045(5) 0.004(4) 0.004(4) 0.001(4)
C10 0.086(6) 0.048(5) 0.018(4) 0.003(5) 0.006(4) 0.011(4)
C11 0.050(5) 0.048(5) 0.026(4) 0.006(4) 0.016(4) 0.012(4)
C12 0.068(6) 0.053(5) 0.041(5) 0.011(5) 0.034(4) 0.014(4)
C13 0.099(7) 0.053(6) 0.030(5) 0.016(5) 0.044(5) 0.015(4)
C14 0.088(7) 0.063(6) 0.010(4) 0.013(5) 0.021(4) 0.006(4)
C15 0.057(5) 0.046(5) 0.024(4) 0.006(4) 0.005(4) 0.004(4)
C16 0.028(4) 0.054(5) 0.013(3) 0.001(4) 0.006(3) 0.002(3)
C17 0.051(5) 0.055(5) 0.028(4) -0.002(4) 0.017(4) -0.005(4)
C18 0.073(9) 0.044(7) 0.039(6) 0 0.016(6) 0

loop_
_atom_type_symbol
_atom_type_description
_atom_type_scat_dispersion_real
_atom_type_scat_dispersion_imag
_atom_type_scat_source
C C 0.0033 0.0016 'International Tables Vol C Tables 4.2.6.8 and 6.1.1.4'
H H 0.0000 0.0000 'International Tables Vol C Tables 4.2.6.8 and 6.1.1.4'
N N 0.0061 0.0033 'International Tables Vol C Tables 4.2.6.8 and 6.1.1.4'
Ni Ni 0.3393 1.1124 'International Tables Vol C Tables 4.2.6.8 and 6.1.1.4'
O O 0.0106 0.0060 'International Tables Vol C Tables 4.2.6.8 and 6.1.1.4'

loop_
_geom_angle_atom_site_label_1
_geom_angle_atom_site_label_2
_geom_angle_atom_site_label_3
_geom_angle_site_symmetry_1
_geom_angle_site_symmetry_3
_geom_angle
O1 Ni1 O1 2_656 . 179.0(3)
O1 Ni1 N1 2_656 2_656 88.60(19)
O1 Ni1 N1 . 2_656 91.52(19)
O1 Ni1 N1 2_656 . 91.52(18)
O1 Ni1 N1 . . 88.60(19)
O1 Ni1 N2 . . 89.50(14)
O1 Ni1 N2 2_656 . 89.51(14)
N1 Ni1 N1 . 2_656 166.8(3)
N2 Ni1 N1 . . 96.62(16)
N2 Ni1 N1 . 2_656 96.62(16)
C1 O1 Ni1 . . 132.0(4)
C11 N1 Ni1 . . 122.1(4)
C11 N1 C15 . . 118.3(6)
C15 N1 Ni1 . . 119.4(5)
C16 N2 Ni1 . . 120.7(4)
C16 N2 Ni1 2_656 . 120.7(4)
C16 N2 C16 2_656 . 118.6(9)
O1 C1 C2 . . 122.2(7)
O1 C1 C6 . . 119.3(6)
C2 C1 C6 . . 118.5(6)
C1 C2 H2 . . 118.8
C3 C2 C1 . . 122.4(7)
C3 C2 H2 . . 118.8
C2 C3 H3 . . 120.4
C4 C3 C2 . . 119.1(7)
C4 C3 H3 . . 120.4
C3 C4 H4 . . 119.9
C5 C4 C3 . . 120.1(7)
C5 C4 H4 . . 119.9
C4 C5 H5 . . 118.2
C4 C5 C6 . . 123.6(7)
C6 C5 H5 . . 118.2
C1 C6 C7 . . 120.7(6)
C5 C6 C1 . . 116.2(7)
C5 C6 C7 . . 123.1(7)
C6 C7 C8 . . 111.9(6)
C6 C7 C9 . . 110.0(6)
C8 C7 C9 . . 105.8(6)
C10 C7 C6 . . 111.2(6)
C10 C7 C8 . . 108.5(6)
C10 C7 C9 . . 109.2(6)
C7 C8 H8A . . 109.5
C7 C8 H8B . . 109.5
C7 C8 H8C . . 109.5
H8A C8 H8B . . 109.5
H8A C8 H8C . . 109.5
H8B C8 H8C . . 109.5
C7 C9 H9A . . 109.5
C7 C9 H9B . . 109.5
C7 C9 H9C . . 109.5
H9A C9 H9B . . 109.5
H9A C9 H9C . . 109.5
H9B C9 H9C . . 109.5
C7 C10 H10A . . 109.5
C7 C10 H10B . . 109.5
C7 C10 H10C . . 109.5
H10A C10 H10B . . 109.5
H10A C10 H10C . . 109.5
H10B C10 H10C . . 109.5
N1 C11 H11 . . 118.6
N1 C11 C12 . . 122.7(7)
C12 C11 H11 . . 118.6
C11 C12 H12 . . 120.6
C13 C12 C11 . . 118.8(8)
C13 C12 H12 . . 120.6
C12 C13 H13 . . 120.6
C14 C13 C12 . . 118.7(7)
C14 C13 H13 . . 120.6
C13 C14 H14 . . 120.1
C13 C14 C15 . . 119.7(7)
C15 C14 H14 . . 120.1
N1 C15 C14 . . 121.7(7)
N1 C15 H15 . . 119.1
C14 C15 H15 . . 119.1
N2 C16 H16 . . 118.6
N2 C16 C17 . . 122.9(7)
C17 C16 H16 . . 118.6
C16 C17 H17 . . 121.2
C16 C17 C18 . . 117.5(8)
C18 C17 H17 . . 121.2
C17 C18 C17 . 2_656 120.6(11)
C17 C18 H18 . . 119.7
C17 C18 H18 2_656 . 119.7

loop_
_geom_bond_atom_site_label_1
_geom_bond_atom_site_label_2
_geom_bond_site_symmetry_2
_geom_bond_distance
Ni1 O1 2_656 1.961(4)
Ni1 O1 . 1.961(4)
Ni1 N1 . 2.092(5)
Ni1 N1 2_656 2.092(5)
Ni1 N2 . 2.029(8)
O1 C1 . 1.324(7)
N1 C11 . 1.326(8)
N1 C15 . 1.342(8)
N2 C16 . 1.329(7)
N2 C16 2_656 1.329(7)
C1 C2 . 1.397(9)
C1 C6 . 1.453(9)
C2 H2 . 0.95
C2 C3 . 1.378(9)
C3 H3 . 0.95
C3 C4 . 1.378(9)
C4 H4 . 0.95
C4 C5 . 1.370(10)
C5 H5 . 0.95
C5 C6 . 1.394(9)
C6 C7 . 1.517(9)
C7 C8 . 1.541(9)
C7 C9 . 1.551(9)
C7 C10 . 1.508(9)
C8 H8A . 0.98
C8 H8B . 0.98
C8 H8C . 0.98
C9 H9A . 0.98
C9 H9B . 0.98
C9 H9C . 0.98
C10 H10A . 0.98
C10 H10B . 0.98
C10 H10C . 0.98
C11 H11 . 0.95
C11 C12 . 1.387(9)
C12 H12 . 0.95
C12 C13 . 1.373(11)
C13 H13 . 0.95
C13 C14 . 1.366(10)
C14 H14 . 0.95
C14 C15 . 1.385(9)
C15 H15 . 0.95
C16 H16 . 0.95
C16 C17 . 1.373(9)
C17 H17 . 0.95
C17 C18 . 1.375(8)
C18 C17 2_656 1.375(9)
C18 H18 . 0.95
